data_7018627
loop_
_publ_author_name
'Weiss, Charles J.'
'Groves, Amy N.'
'Mock, Michael T.'
'Dougherty, William G.'
'Kassel, W. Scott'
'Helm, Monte L.'
'Dubois, Daniel L.'
'Bullock, R. Morris'

_publ_section_title
;
 Synthesis and reactivity of molybdenum and tungsten bis(dinitrogen)
 complexes supported by diphosphine chelates containing pendant amines.
;
_journal_issue 15
_journal_name_full 'Dalton transactions (Cambridge, England : 2003)'
_journal_page_first 4517
_journal_page_last 4529
_journal_paper_doi 10.1039/c2dt12224c
_journal_volume 41
_journal_year 2012
_chemical_formula_sum 'C27 H27 Mo0.5 N3 P2'
_chemical_formula_weight 503.43
_chemical_name_systematic
;
?
;
_space_group_IT_number 14
_symmetry_cell_setting monoclinic
_symmetry_space_group_name_Hall '-P 2yn'
_symmetry_space_group_name_H-M 'P 1 21/n 1'
_atom_sites_solution_hydrogens geom
_atom_sites_solution_primary direct
_atom_sites_solution_secondary difmap
_audit_creation_method SHELXL-97
_cell_angle_alpha 90.00
_cell_angle_beta 98.521(3)
_cell_angle_gamma 90.00
_cell_formula_units_Z 4
_cell_length_a 8.9918(5)
_cell_length_b 13.9020(9)
_cell_length_c 19.5071(12)
_cell_measurement_reflns_used 8934
_cell_measurement_temperature 100(2)
_cell_measurement_theta_max 32.91
_cell_measurement_theta_min 2.38
_cell_volume 2411.5(3)
_computing_cell_refinement 'Bruker SAINT'
_computing_data_collection 'Bruker APEX2'
_computing_data_reduction 'Bruker SAINT'
_computing_molecular_graphics 'Bruker SHELXTL'
_computing_publication_material 'Bruker SHELXTL'
_computing_structure_refinement 'SHELXL-97 (Sheldrick, 2008)'
_computing_structure_solution 'SHELXS-97 (Sheldrick, 2008)'
_diffrn_ambient_temperature 100(2)
_diffrn_measured_fraction_theta_full 1.000
_diffrn_measured_fraction_theta_max 0.995
_diffrn_measurement_device_type 'Bruker APEX-II CCD'
_diffrn_measurement_method '\f and \w scans'
_diffrn_radiation_monochromator graphite
_diffrn_radiation_source 'fine-focus sealed tube'
_diffrn_radiation_type MoK\a
_diffrn_radiation_wavelength 0.71073
_diffrn_reflns_av_R_equivalents 0.0927
_diffrn_reflns_av_sigmaI/netI 0.1039
_diffrn_reflns_limit_h_max 11
_diffrn_reflns_limit_h_min -13
_diffrn_reflns_limit_k_max 20
_diffrn_reflns_limit_k_min -21
_diffrn_reflns_limit_l_max 30
_diffrn_reflns_limit_l_min -29
_diffrn_reflns_number 42029
_diffrn_reflns_theta_full 25.00
_diffrn_reflns_theta_max 33.26
_diffrn_reflns_theta_min 1.81
_exptl_absorpt_coefficient_mu 0.449
_exptl_absorpt_correction_T_max 0.9823
_exptl_absorpt_correction_T_min 0.9316
_exptl_absorpt_correction_type multi-scan
_exptl_absorpt_process_details SADABS
_exptl_crystal_colour orange
_exptl_crystal_density_diffrn 1.387
_exptl_crystal_density_method 'not measured'
_exptl_crystal_description block
_exptl_crystal_F_000 1044
_exptl_crystal_size_max 0.16
_exptl_crystal_size_mid 0.04
_exptl_crystal_size_min 0.04
_refine_diff_density_max 0.582
_refine_diff_density_min -1.219
_refine_diff_density_rms 0.120
_refine_ls_extinction_method none
_refine_ls_goodness_of_fit_ref 1.004
_refine_ls_hydrogen_treatment constr
_refine_ls_matrix_type full
_refine_ls_number_parameters 296
_refine_ls_number_reflns 9226
_refine_ls_number_restraints 0
_refine_ls_restrained_S_all 1.004
_refine_ls_R_factor_all 0.1047
_refine_ls_R_factor_gt 0.0494
_refine_ls_shift/su_max 0.000
_refine_ls_shift/su_mean 0.000
_refine_ls_structure_factor_coef Fsqd
_refine_ls_weighting_details 'calc w=1/[\s^2^(Fo^2^)+(0.0277P)^2^+0.7158P] where P=(Fo^2^+2Fc^2^)/3'
_refine_ls_weighting_scheme calc
_refine_ls_wR_factor_gt 0.0789
_refine_ls_wR_factor_ref 0.0923
_reflns_number_gt 5847
_reflns_number_total 9226
_reflns_threshold_expression >2sigma(I)
_cod_data_source_file c2dt12224c.txt
_cod_data_source_block trans-Mo(N2)2(PPhNMePPh)2_(7-Mo)
_cod_depositor_comments
;
The following automatic conversions were performed:

'_symmetry_cell_setting' value 'Monoclinic' changed to 'monoclinic'
according to /home/saulius/struct/CIF-dictionaries/cif_core.dic
dictionary named 'cif_core.dic' version 2.4.1 from 2010-06-29.

Automatic conversion script
Id: cif_fix_values 1715 2011-07-08 13:25:40Z adriana 
;
_cod_original_sg_symbol_H-M P2(1)/n
_cod_original_formula_sum 'C27 H27 Mo0.50 N3 P2'
_cod_database_code 7018627

loop_
_symmetry_equiv_pos_as_xyz
'x, y, z'
'-x+1/2, y+1/2, -z+1/2'
'-x, -y, -z'
'x-1/2, -y-1/2, z-1/2'

loop_
_atom_site_label
_atom_site_type_symbol
_atom_site_fract_x
_atom_site_fract_y
_atom_site_fract_z
_atom_site_U_iso_or_equiv
_atom_site_adp_type
_atom_site_occupancy
_atom_site_symmetry_multiplicity
_atom_site_calc_flag
_atom_site_refinement_flags
Mo1 Mo 0.5000 1.0000 0.0000 0.00906(6) Uani 1 2 d S
N1 N 0.83163(19) 0.90097(12) 0.14111(9) 0.0134(4) Uani 1 1 d .
N2 N 0.3201(2) 0.98410(12) 0.05111(9) 0.0134(4) Uani 1 1 d .
N3 N 0.2201(2) 0.97407(14) 0.07617(10) 0.0212(4) Uani 1 1 d .
P1 P 0.68152(6) 1.06568(4) 0.09648(3) 0.01133(11) Uani 1 1 d .
P2 P 0.59445(6) 0.84152(4) 0.04043(3) 0.01089(11) Uani 1 1 d .
C1 C 0.7577(3) 1.10686(16) 0.23836(11) 0.0192(5) Uani 1 1 d .
H1A H 0.8508 1.1282 0.2262 0.023 Uiso 1 1 calc R
C2 C 0.7360(3) 1.10949(16) 0.30684(12) 0.0221(5) Uani 1 1 d .
H2A H 0.8140 1.1318 0.3414 0.026 Uiso 1 1 calc R
C3 C 0.6010(3) 1.07972(15) 0.32513(12) 0.0214(5) Uani 1 1 d .
H3A H 0.5852 1.0828 0.3722 0.026 Uiso 1 1 calc R
C4 C 0.4884(3) 1.04533(16) 0.27484(11) 0.0192(5) Uani 1 1 d .
H4A H 0.3959 1.0238 0.2874 0.023 Uiso 1 1 calc R
C5 C 0.5112(3) 1.04244(15) 0.20599(11) 0.0157(4) Uani 1 1 d .
H5A H 0.4338 1.0189 0.1717 0.019 Uiso 1 1 calc R
C6 C 0.6461(2) 1.07355(14) 0.18667(11) 0.0139(4) Uani 1 1 d .
C7 C 0.8886(2) 1.19497(15) 0.04984(11) 0.0163(4) Uani 1 1 d .
H7A H 0.9258 1.1400 0.0289 0.020 Uiso 1 1 calc R
C8 C 0.9539(3) 1.28423(16) 0.04241(12) 0.0185(5) Uani 1 1 d .
H8A H 1.0356 1.2899 0.0169 0.022 Uiso 1 1 calc R
C9 C 0.8998(3) 1.36476(16) 0.07215(12) 0.0215(5) Uani 1 1 d .
H9A H 0.9439 1.4259 0.0669 0.026 Uiso 1 1 calc R
C10 C 0.7812(3) 1.35607(16) 0.10960(12) 0.0202(5) Uani 1 1 d .
H10A H 0.7432 1.4114 0.1298 0.024 Uiso 1 1 calc R
C11 C 0.7176(2) 1.26636(15) 0.11774(11) 0.0166(4) Uani 1 1 d .
H11A H 0.6377 1.2608 0.1443 0.020 Uiso 1 1 calc R
C12 C 0.7692(2) 1.18486(15) 0.08762(11) 0.0134(4) Uani 1 1 d .
C13 C 0.8594(2) 0.99576(15) 0.11311(10) 0.0141(4) Uani 1 1 d .
H13A H 0.9017 0.9882 0.0694 0.017 Uiso 1 1 calc R
H13B H 0.9337 1.0309 0.1465 0.017 Uiso 1 1 calc R
C14 C 0.9615(3) 0.86783(17) 0.19016(12) 0.0240(5) Uani 1 1 d .
H14A H 0.9380 0.8057 0.2098 0.036 Uiso 1 1 calc R
H14B H 0.9844 0.9150 0.2276 0.036 Uiso 1 1 calc R
H14C H 1.0488 0.8606 0.1659 0.036 Uiso 1 1 calc R
C15 C 0.7908(2) 0.83089(15) 0.08611(11) 0.0134(4) Uani 1 1 d .
H15A H 0.8049 0.7655 0.1062 0.016 Uiso 1 1 calc R
H15B H 0.8606 0.8379 0.0517 0.016 Uiso 1 1 calc R
C16 C 0.6200(3) 0.64535(15) -0.00202(11) 0.0168(4) Uani 1 1 d .
H16A H 0.6024 0.6277 0.0432 0.020 Uiso 1 1 calc R
C17 C 0.6461(3) 0.57401(16) -0.04858(12) 0.0194(5) Uani 1 1 d .
H17A H 0.6457 0.5083 -0.0353 0.023 Uiso 1 1 calc R
C18 C 0.6728(3) 0.59891(17) -0.11430(12) 0.0207(5) Uani 1 1 d .
H18A H 0.6889 0.5504 -0.1467 0.025 Uiso 1 1 calc R
C19 C 0.6761(3) 0.69493(17) -0.13260(12) 0.0202(5) Uani 1 1 d .
H19A H 0.6967 0.7123 -0.1773 0.024 Uiso 1 1 calc R
C20 C 0.6494(2) 0.76596(16) -0.08608(11) 0.0152(4) Uani 1 1 d .
H20A H 0.6520 0.8316 -0.0993 0.018 Uiso 1 1 calc R
C21 C 0.6189(2) 0.74229(14) -0.02027(11) 0.0123(4) Uani 1 1 d .
C22 C 0.5217(2) 0.80681(15) 0.17326(11) 0.0151(4) Uani 1 1 d .
H22A H 0.6038 0.8482 0.1890 0.018 Uiso 1 1 calc R
C23 C 0.4363(3) 0.76939(16) 0.22071(12) 0.0182(5) Uani 1 1 d .
H23A H 0.4596 0.7855 0.2684 0.022 Uiso 1 1 calc R
C24 C 0.3169(3) 0.70845(16) 0.19834(12) 0.0203(5) Uani 1 1 d .
H24A H 0.2596 0.6816 0.2308 0.024 Uiso 1 1 calc R
C25 C 0.2816(3) 0.68692(16) 0.12865(12) 0.0200(5) Uani 1 1 d .
H25A H 0.1988 0.6460 0.1132 0.024 Uiso 1 1 calc R
C26 C 0.3659(2) 0.72453(15) 0.08115(11) 0.0161(4) Uani 1 1 d .
H26A H 0.3402 0.7095 0.0334 0.019 Uiso 1 1 calc R
C27 C 0.4891(2) 0.78477(14) 0.10298(11) 0.0120(4) Uani 1 1 d .

loop_
_atom_site_aniso_label
_atom_site_aniso_U_11
_atom_site_aniso_U_22
_atom_site_aniso_U_33
_atom_site_aniso_U_23
_atom_site_aniso_U_13
_atom_site_aniso_U_12
Mo1 0.00844(11) 0.00890(11) 0.00983(11) -0.00031(10) 0.00132(8) 0.00008(10)
N1 0.0133(9) 0.0124(9) 0.0136(9) 0.0001(7) -0.0013(7) 0.0003(7)
N2 0.0170(9) 0.0106(9) 0.0115(8) -0.0011(6) -0.0021(7) -0.0013(7)
N3 0.0165(10) 0.0258(11) 0.0213(10) -0.0044(8) 0.0021(8) -0.0014(8)
P1 0.0104(2) 0.0116(3) 0.0119(3) -0.0013(2) 0.00125(19) -0.0004(2)
P2 0.0108(3) 0.0103(2) 0.0115(3) 0.0002(2) 0.00168(19) 0.0003(2)
C1 0.0230(12) 0.0183(11) 0.0158(11) -0.0008(9) 0.0018(9) -0.0017(9)
C2 0.0307(14) 0.0191(12) 0.0149(11) -0.0022(9) -0.0015(9) -0.0012(10)
C3 0.0387(15) 0.0125(10) 0.0144(11) 0.0022(9) 0.0079(10) 0.0046(10)
C4 0.0227(12) 0.0176(11) 0.0192(12) 0.0008(9) 0.0093(9) 0.0042(9)
C5 0.0181(11) 0.0140(10) 0.0153(11) 0.0012(8) 0.0029(8) 0.0030(9)
C6 0.0176(11) 0.0100(10) 0.0138(10) -0.0006(8) 0.0008(8) 0.0001(8)
C7 0.0148(11) 0.0150(10) 0.0194(11) -0.0021(9) 0.0035(9) 0.0012(8)
C8 0.0138(10) 0.0214(12) 0.0207(11) 0.0007(9) 0.0037(9) -0.0026(9)
C9 0.0201(12) 0.0133(11) 0.0307(13) -0.0011(10) 0.0021(10) -0.0053(9)
C10 0.0195(12) 0.0139(11) 0.0269(13) -0.0041(9) 0.0027(10) 0.0008(9)
C11 0.0127(10) 0.0179(11) 0.0187(11) -0.0028(9) 0.0010(8) -0.0009(8)
C12 0.0117(10) 0.0145(10) 0.0128(10) 0.0000(8) -0.0016(8) -0.0028(8)
C13 0.0113(9) 0.0137(9) 0.0162(9) -0.0012(9) -0.0015(7) -0.0005(9)
C14 0.0245(13) 0.0193(12) 0.0242(13) 0.0023(10) -0.0091(10) -0.0001(10)
C15 0.0122(10) 0.0127(10) 0.0152(10) 0.0001(8) 0.0020(8) 0.0019(8)
C16 0.0211(11) 0.0154(11) 0.0139(10) -0.0012(8) 0.0023(8) 0.0009(9)
C17 0.0242(12) 0.0123(10) 0.0217(12) -0.0020(9) 0.0040(9) 0.0021(9)
C18 0.0199(12) 0.0215(12) 0.0206(12) -0.0079(10) 0.0027(9) 0.0033(9)
C19 0.0215(12) 0.0256(12) 0.0145(11) -0.0014(9) 0.0059(9) 0.0012(10)
C20 0.0135(10) 0.0165(11) 0.0156(10) 0.0001(9) 0.0016(8) 0.0000(8)
C21 0.0103(10) 0.0130(10) 0.0129(10) -0.0005(8) -0.0001(8) 0.0027(8)
C22 0.0152(11) 0.0138(10) 0.0168(11) -0.0010(8) 0.0044(8) -0.0012(8)
C23 0.0219(12) 0.0182(11) 0.0153(11) -0.0017(9) 0.0058(9) 0.0014(9)
C24 0.0210(12) 0.0208(12) 0.0212(12) 0.0027(9) 0.0097(9) -0.0004(9)
C25 0.0180(12) 0.0191(11) 0.0238(12) -0.0009(10) 0.0057(10) -0.0040(9)
C26 0.0154(11) 0.0162(11) 0.0163(11) 0.0016(9) 0.0008(8) -0.0010(9)
C27 0.0128(10) 0.0079(9) 0.0157(10) 0.0014(8) 0.0039(8) 0.0020(7)

loop_
_atom_type_symbol
_atom_type_description
_atom_type_scat_dispersion_real
_atom_type_scat_dispersion_imag
_atom_type_scat_source
C C 0.0033 0.0016 'International Tables Vol C Tables 4.2.6.8 and 6.1.1.4'
H H 0.0000 0.0000 'International Tables Vol C Tables 4.2.6.8 and 6.1.1.4'
N N 0.0061 0.0033 'International Tables Vol C Tables 4.2.6.8 and 6.1.1.4'
P P 0.1023 0.0942 'International Tables Vol C Tables 4.2.6.8 and 6.1.1.4'
Mo Mo -1.6832 0.6857 'International Tables Vol C Tables 4.2.6.8 and 6.1.1.4'

loop_
_geom_angle_atom_site_label_1
_geom_angle_atom_site_label_2
_geom_angle_atom_site_label_3
_geom_angle
_geom_angle_site_symmetry_1
_geom_angle_site_symmetry_3
N2 Mo1 N2 180.0 . 3_675
N2 Mo1 P2 89.58(5) . 3_675
N2 Mo1 P2 90.42(5) 3_675 3_675
N2 Mo1 P2 90.42(5) . .
N2 Mo1 P2 89.58(5) 3_675 .
P2 Mo1 P2 180.0 3_675 .
N2 Mo1 P1 98.63(5) . .
N2 Mo1 P1 81.37(5) 3_675 .
P2 Mo1 P1 94.077(18) 3_675 .
P2 Mo1 P1 85.924(18) . .
N2 Mo1 P1 81.37(5) . 3_675
N2 Mo1 P1 98.63(5) 3_675 3_675
P2 Mo1 P1 85.924(18) 3_675 3_675
P2 Mo1 P1 94.075(18) . 3_675
P1 Mo1 P1 180.0 . 3_675
C15 N1 C13 111.49(16) . .
C15 N1 C14 111.05(16) . .
C13 N1 C14 111.24(17) . .
N3 N2 Mo1 177.07(17) . .
C6 P1 C12 99.93(9) . .
C6 P1 C13 97.51(9) . .
C12 P1 C13 96.72(10) . .
C6 P1 Mo1 124.17(7) . .
C12 P1 Mo1 120.02(7) . .
C13 P1 Mo1 113.15(7) . .
C27 P2 C21 103.14(9) . .
C27 P2 C15 101.23(10) . .
C21 P2 C15 93.03(9) . .
C27 P2 Mo1 114.40(7) . .
C21 P2 Mo1 122.17(7) . .
C15 P2 Mo1 118.98(7) . .
C2 C1 C6 121.3(2) . .
C2 C1 H1A 119.3 . .
C6 C1 H1A 119.3 . .
C3 C2 C1 120.0(2) . .
C3 C2 H2A 120.0 . .
C1 C2 H2A 120.0 . .
C2 C3 C4 120.0(2) . .
C2 C3 H3A 120.0 . .
C4 C3 H3A 120.0 . .
C5 C4 C3 119.8(2) . .
C5 C4 H4A 120.1 . .
C3 C4 H4A 120.1 . .
C4 C5 C6 120.9(2) . .
C4 C5 H5A 119.6 . .
C6 C5 H5A 119.6 . .
C1 C6 C5 118.1(2) . .
C1 C6 P1 120.31(17) . .
C5 C6 P1 121.52(16) . .
C8 C7 C12 121.0(2) . .
C8 C7 H7A 119.5 . .
C12 C7 H7A 119.5 . .
C9 C8 C7 120.0(2) . .
C9 C8 H8A 120.0 . .
C7 C8 H8A 120.0 . .
C10 C9 C8 119.8(2) . .
C10 C9 H9A 120.1 . .
C8 C9 H9A 120.1 . .
C9 C10 C11 120.0(2) . .
C9 C10 H10A 120.0 . .
C11 C10 H10A 120.0 . .
C12 C11 C10 121.0(2) . .
C12 C11 H11A 119.5 . .
C10 C11 H11A 119.5 . .
C11 C12 C7 118.20(19) . .
C11 C12 P1 121.15(16) . .
C7 C12 P1 120.65(16) . .
N1 C13 P1 110.27(14) . .
N1 C13 H13A 109.6 . .
P1 C13 H13A 109.6 . .
N1 C13 H13B 109.6 . .
P1 C13 H13B 109.6 . .
H13A C13 H13B 108.1 . .
N1 C14 H14A 109.5 . .
N1 C14 H14B 109.5 . .
H14A C14 H14B 109.5 . .
N1 C14 H14C 109.5 . .
H14A C14 H14C 109.5 . .
H14B C14 H14C 109.5 . .
N1 C15 P2 114.66(14) . .
N1 C15 H15A 108.6 . .
P2 C15 H15A 108.6 . .
N1 C15 H15B 108.6 . .
P2 C15 H15B 108.6 . .
H15A C15 H15B 107.6 . .
C17 C16 C21 121.3(2) . .
C17 C16 H16A 119.4 . .
C21 C16 H16A 119.4 . .
C18 C17 C16 119.8(2) . .
C18 C17 H17A 120.1 . .
C16 C17 H17A 120.1 . .
C19 C18 C17 119.6(2) . .
C19 C18 H18A 120.2 . .
C17 C18 H18A 120.2 . .
C18 C19 C20 120.4(2) . .
C18 C19 H19A 119.8 . .
C20 C19 H19A 119.8 . .
C19 C20 C21 120.8(2) . .
C19 C20 H20A 119.6 . .
C21 C20 H20A 119.6 . .
C20 C21 C16 118.01(19) . .
C20 C21 P2 118.17(15) . .
C16 C21 P2 123.63(16) . .
C23 C22 C27 121.1(2) . .
C23 C22 H22A 119.4 . .
C27 C22 H22A 119.4 . .
C24 C23 C22 119.9(2) . .
C24 C23 H23A 120.1 . .
C22 C23 H23A 120.1 . .
C23 C24 C25 119.8(2) . .
C23 C24 H24A 120.1 . .
C25 C24 H24A 120.1 . .
C26 C25 C24 120.5(2) . .
C26 C25 H25A 119.7 . .
C24 C25 H25A 119.7 . .
C25 C26 C27 120.5(2) . .
C25 C26 H26A 119.7 . .
C27 C26 H26A 119.7 . .
C22 C27 C26 118.14(19) . .
C22 C27 P2 120.45(16) . .
C26 C27 P2 121.20(16) . .

loop_
_geom_bond_atom_site_label_1
_geom_bond_atom_site_label_2
_geom_bond_distance
_geom_bond_site_symmetry_2
Mo1 N2 2.0338(19) .
Mo1 N2 2.0338(19) 3_675
Mo1 P2 2.4493(5) 3_675
Mo1 P2 2.4493(5) .
Mo1 P1 2.4758(5) .
Mo1 P1 2.4758(5) 3_675
N1 C15 1.455(3) .
N1 C13 1.462(3) .
N1 C14 1.470(3) .
N2 N3 1.095(2) .
P1 C6 1.837(2) .
P1 C12 1.854(2) .
P1 C13 1.859(2) .
P2 C27 1.831(2) .
P2 C21 1.852(2) .
P2 C15 1.862(2) .
C1 C2 1.379(3) .
C1 C6 1.392(3) .
C1 H1A 0.9500 .
C2 C3 1.378(3) .
C2 H2A 0.9500 .
C3 C4 1.387(3) .
C3 H3A 0.9500 .
C4 C5 1.389(3) .
C4 H4A 0.9500 .
C5 C6 1.391(3) .
C5 H5A 0.9500 .
C7 C8 1.389(3) .
C7 C12 1.397(3) .
C7 H7A 0.9500 .
C8 C9 1.382(3) .
C8 H8A 0.9500 .
C9 C10 1.384(3) .
C9 H9A 0.9500 .
C10 C11 1.391(3) .
C10 H10A 0.9500 .
C11 C12 1.387(3) .
C11 H11A 0.9500 .
C13 H13A 0.9900 .
C13 H13B 0.9900 .
C14 H14A 0.9800 .
C14 H14B 0.9800 .
C14 H14C 0.9800 .
C15 H15A 0.9900 .
C15 H15B 0.9900 .
C16 C17 1.388(3) .
C16 C21 1.394(3) .
C16 H16A 0.9500 .
C17 C18 1.383(3) .
C17 H17A 0.9500 .
C18 C19 1.383(3) .
C18 H18A 0.9500 .
C19 C20 1.386(3) .
C19 H19A 0.9500 .
C20 C21 1.391(3) .
C20 H20A 0.9500 .
C22 C23 1.388(3) .
C22 C27 1.393(3) .
C22 H22A 0.9500 .
C23 C24 1.386(3) .
C23 H23A 0.9500 .
C24 C25 1.382(3) .
C24 H24A 0.9500 .
C25 C26 1.384(3) .
C25 H25A 0.9500 .
C26 C27 1.403(3) .
C26 H26A 0.9500 .
